data_1515622
loop_
_publ_author_name
'Wang, Qi-Qiang'
'Day, Victor W.'
'Bowman-James, Kristin'

_publ_section_title
;
 Tunable, shape-shifting capsule for dicarboxylates
;
_journal_issue 9
_journal_name_full 'Chemical Science'
_journal_page_first 1735
_journal_paper_doi 10.1039/c1sc00292a
_journal_volume 2
_journal_year 2011
_chemical_formula_sum 'C114 H178 N28 O22'
_chemical_formula_weight 2292.84
_chemical_name_systematic
;
?
;
_space_group_IT_number 2
_symmetry_cell_setting triclinic
_symmetry_space_group_name_Hall '-P 1'
_symmetry_space_group_name_H-M 'P -1'
_atom_sites_solution_hydrogens difmap
_atom_sites_solution_primary direct
_atom_sites_solution_secondary difmap
_audit_creation_method SHELXLTL
_cell_angle_alpha 98.171(5)
_cell_angle_beta 109.671(4)
_cell_angle_gamma 102.737(5)
_cell_formula_units_Z 1
_cell_length_a 13.477(4)
_cell_length_b 15.019(4)
_cell_length_c 17.319(5)
_cell_measurement_reflns_used 5864
_cell_measurement_temperature 100(2)
_cell_measurement_theta_max 29.05
_cell_measurement_theta_min 2.32
_cell_volume 3129.2(15)
_computing_cell_refinement 'Bruker SAINT'
_computing_data_collection 'Bruker SMART'
_computing_data_reduction 'Bruker SAINT'
_computing_molecular_graphics 'Bruker SHELXTL'
_computing_publication_material 'Bruker SHELXTL'
_computing_structure_refinement 'Bruker SHELXTL'
_computing_structure_solution 'Bruker SHELXTL'
_diffrn_ambient_temperature 100(2)
_diffrn_measured_fraction_theta_full 0.980
_diffrn_measured_fraction_theta_max 0.980
_diffrn_measurement_device_type 'Bruker SMART APEX CCD area detector'
_diffrn_measurement_method 'phi and omega scans'
_diffrn_radiation_monochromator graphite
_diffrn_radiation_source 'fine-focus sealed tube'
_diffrn_radiation_type MoK\a
_diffrn_radiation_wavelength 0.71073
_diffrn_reflns_av_R_equivalents 0.0431
_diffrn_reflns_av_sigmaI/netI 0.0478
_diffrn_reflns_limit_h_max 17
_diffrn_reflns_limit_h_min -17
_diffrn_reflns_limit_k_max 19
_diffrn_reflns_limit_k_min -19
_diffrn_reflns_limit_l_max 22
_diffrn_reflns_limit_l_min -22
_diffrn_reflns_number 28008
_diffrn_reflns_theta_full 27.50
_diffrn_reflns_theta_max 27.50
_diffrn_reflns_theta_min 2.32
_diffrn_standards_decay_% 0.00
_exptl_absorpt_coefficient_mu 0.086
_exptl_absorpt_correction_T_max 1.000
_exptl_absorpt_correction_T_min 0.770
_exptl_absorpt_correction_type multi-scan
_exptl_crystal_colour Colorless
_exptl_crystal_density_diffrn 1.217
_exptl_crystal_density_method 'not measured'
_exptl_crystal_description Parallelepiped
_exptl_crystal_F_000 1234
_exptl_crystal_size_max 0.46
_exptl_crystal_size_mid 0.21
_exptl_crystal_size_min 0.09
_refine_diff_density_max 0.556
_refine_diff_density_min -0.433
_refine_diff_density_rms 0.058
_refine_ls_extinction_method none
_refine_ls_goodness_of_fit_ref 1.114
_refine_ls_hydrogen_treatment refall
_refine_ls_matrix_type full
_refine_ls_number_parameters 1095
_refine_ls_number_reflns 14109
_refine_ls_number_restraints 0
_refine_ls_restrained_S_all 1.114
_refine_ls_R_factor_all 0.0757
_refine_ls_R_factor_gt 0.0665
_refine_ls_shift/su_max 0.000
_refine_ls_shift/su_mean 0.000
_refine_ls_structure_factor_coef Fsqd
_refine_ls_weighting_details 'calc w=1/[\s^2^(Fo^2^)+(0.0653P)^2^+1.6518P] where P=(Fo^2^+2Fc^2^)/3'
_refine_ls_weighting_scheme calc
_refine_ls_wR_factor_gt 0.1526
_refine_ls_wR_factor_ref 0.1577
_reflns_number_gt 12208
_reflns_number_total 14109
_reflns_threshold_expression >2sigma(I)
_cod_data_source_file c1sc00292a.txt
_cod_data_source_block k03i_(cmpd_1_tere)
_cod_depositor_comments
;
The following automatic conversions were performed:

'_symmetry_cell_setting' value 'Triclinic' changed to 'triclinic'
according to
/usr/data/users/saulius/automatic-downloads/retrospective/RSC/lib/dictionaries/cif_core.dic
dictionary named 'cif_core.dic' version 2.4.2 from 2011-04-26.

Automatic conversion script
Id: cif_fix_values 2281 2013-09-26 08:29:07Z andrius 
;
_cod_original_sg_symbol_H-M P-1
_cod_database_code 1515622

loop_
_symmetry_equiv_pos_as_xyz
'x, y, z'
'-x, -y, -z'

loop_
_atom_site_label
_atom_site_type_symbol
_atom_site_fract_x
_atom_site_fract_y
_atom_site_fract_z
_atom_site_U_iso_or_equiv
_atom_site_adp_type
_atom_site_occupancy
_atom_site_symmetry_multiplicity
_atom_site_calc_flag
O1 O -0.11781(12) 0.04485(10) 0.05792(9) 0.0322(3) Uani 1 1 d
O2 O -0.15965(12) 0.15552(10) -0.32982(9) 0.0285(3) Uani 1 1 d
O3 O 0.48760(12) 0.64503(10) -0.01993(9) 0.0278(3) Uani 1 1 d
O4 O 0.37110(13) 0.64890(11) 0.34638(9) 0.0338(3) Uani 1 1 d
O5 O -0.00473(13) 0.18060(10) 0.46355(10) 0.0333(3) Uani 1 1 d
O6 O -0.30457(12) 0.50844(10) 0.45589(9) 0.0307(3) Uani 1 1 d
N1 N 0.08870(13) 0.33258(11) 0.25726(10) 0.0211(3) Uani 1 1 d
C2 C 0.02247(16) 0.28419(14) 0.16846(12) 0.0219(4) Uani 1 1 d
H2A H 0.0198(17) 0.3311(15) 0.1338(14) 0.022(5) Uiso 1 1 d
H2B H -0.0559(19) 0.2546(15) 0.1624(14) 0.024(5) Uiso 1 1 d
C3 C 0.06393(17) 0.20710(14) 0.13230(12) 0.0247(4) Uani 1 1 d
H3A H 0.1386(18) 0.2317(14) 0.1399(13) 0.019(5) Uiso 1 1 d
H3B H 0.0567(19) 0.1544(17) 0.1597(15) 0.031(6) Uiso 1 1 d
N4 N 0.00085(14) 0.16797(12) 0.04287(10) 0.0239(3) Uani 1 1 d
H4N H 0.0204(19) 0.1953(16) 0.0102(15) 0.026(6) Uiso 1 1 d
C5 C -0.08219(16) 0.08921(13) 0.01324(12) 0.0240(4) Uani 1 1 d
C6 C -0.13099(15) 0.05684(13) -0.08152(12) 0.0219(4) Uani 1 1 d
N7 N -0.10731(13) 0.12111(11) -0.12353(10) 0.0209(3) Uani 1 1 d
C8 C -0.19523(17) -0.03485(14) -0.12108(13) 0.0255(4) Uani 1 1 d
H8 H -0.2099(19) -0.0782(16) -0.0897(15) 0.029(6) Uiso 1 1 d
C9 C -0.23605(17) -0.06036(14) -0.20842(13) 0.0261(4) Uani 1 1 d
H9 H -0.2805(18) -0.1233(16) -0.2367(14) 0.025(6) Uiso 1 1 d
C10 C -0.21256(16) 0.00578(14) -0.25276(13) 0.0242(4) Uani 1 1 d
H10 H -0.2392(18) -0.0059(15) -0.3101(15) 0.024(5) Uiso 1 1 d
C11 C -0.14812(15) 0.09586(13) -0.20755(12) 0.0211(4) Uani 1 1 d
C12 C -0.12087(15) 0.17151(13) -0.25251(12) 0.0221(4) Uani 1 1 d
N13 N -0.05269(14) 0.25291(11) -0.20082(11) 0.0230(3) Uani 1 1 d
H13N H -0.0209(19) 0.2568(16) -0.1497(16) 0.028(6) Uiso 1 1 d
C14 C -0.01008(17) 0.33421(14) -0.22930(13) 0.0237(4) Uani 1 1 d
H14A H -0.0038(17) 0.3892(15) -0.1898(14) 0.022(5) Uiso 1 1 d
H14B H -0.0624(19) 0.3335(16) -0.2835(15) 0.029(6) Uiso 1 1 d
C15 C 0.10338(16) 0.33671(13) -0.23045(12) 0.0221(4) Uani 1 1 d
H15A H 0.1470(17) 0.3172(14) -0.1801(13) 0.017(5) Uiso 1 1 d
H15B H 0.0931(17) 0.2922(15) -0.2803(14) 0.023(5) Uiso 1 1 d
N16 N 0.16474(13) 0.43029(11) -0.23273(10) 0.0201(3) Uani 1 1 d
C17 C 0.22286(16) 0.49273(13) -0.14771(12) 0.0214(4) Uani 1 1 d
H17A H 0.2439(18) 0.5551(16) -0.1531(14) 0.023(5) Uiso 1 1 d
H17B H 0.1716(17) 0.4904(14) -0.1201(13) 0.018(5) Uiso 1 1 d
C18 C 0.32455(16) 0.47038(14) -0.09076(12) 0.0223(4) Uani 1 1 d
H18A H 0.3051(17) 0.4064(15) -0.0901(13) 0.018(5) Uiso 1 1 d
H18B H 0.3839(18) 0.4855(15) -0.1110(14) 0.023(5) Uiso 1 1 d
N19 N 0.36523(14) 0.52553(11) -0.00459(10) 0.0224(3) Uani 1 1 d
H19N H 0.3389(19) 0.5039(15) 0.0274(15) 0.023(6) Uiso 1 1 d
C20 C 0.44378(15) 0.60683(13) 0.02381(12) 0.0213(4) Uani 1 1 d
C21 C 0.47776(15) 0.65065(13) 0.11650(12) 0.0205(4) Uani 1 1 d
N22 N 0.41187(12) 0.61322(11) 0.15370(10) 0.0199(3) Uani 1 1 d
C23 C 0.57217(16) 0.72550(13) 0.15863(13) 0.0234(4) Uani 1 1 d
H23 H 0.6180(18) 0.7474(15) 0.1328(14) 0.023(5) Uiso 1 1 d
C24 C 0.59998(17) 0.76158(14) 0.24375(13) 0.0260(4) Uani 1 1 d
H24 H 0.6633(19) 0.8102(15) 0.2712(14) 0.022(5) Uiso 1 1 d
C25 C 0.53179(16) 0.72408(14) 0.28315(13) 0.0249(4) Uani 1 1 d
H25 H 0.5470(18) 0.7479(15) 0.3394(15) 0.025(6) Uiso 1 1 d
C26 C 0.43820(15) 0.65062(13) 0.23546(12) 0.0217(4) Uani 1 1 d
C27 C 0.35837(16) 0.61048(14) 0.27471(12) 0.0233(4) Uani 1 1 d
N28 N 0.27740(13) 0.53451(12) 0.22556(11) 0.0232(3) Uani 1 1 d
H28N H 0.278(2) 0.5096(17) 0.1781(16) 0.033(6) Uiso 1 1 d
C29 C 0.18665(16) 0.48923(14) 0.24728(13) 0.0240(4) Uani 1 1 d
H29A H 0.1149(18) 0.4796(15) 0.1979(14) 0.022(5) Uiso 1 1 d
H29B H 0.1854(18) 0.5301(15) 0.2956(14) 0.023(5) Uiso 1 1 d
C30 C 0.19620(16) 0.39507(14) 0.26739(13) 0.0233(4) Uani 1 1 d
H30A H 0.2286(18) 0.3645(15) 0.2315(14) 0.023(5) Uiso 1 1 d
H30B H 0.2470(16) 0.4052(13) 0.3252(13) 0.014(5) Uiso 1 1 d
C31 C 0.10321(17) 0.26186(14) 0.30880(12) 0.0233(4) Uani 1 1 d
H31C H 0.1654(18) 0.2367(15) 0.3074(14) 0.023(5) Uiso 1 1 d
H31D H 0.0304(19) 0.2089(16) 0.2881(14) 0.029(6) Uiso 1 1 d
C32 C 0.12604(17) 0.30043(15) 0.40049(13) 0.0260(4) Uani 1 1 d
H32A H 0.1550(18) 0.2535(15) 0.4327(14) 0.026(6) Uiso 1 1 d
H32B H 0.1850(17) 0.3618(15) 0.4207(13) 0.018(5) Uiso 1 1 d
N33 N 0.02830(15) 0.31209(13) 0.41441(11) 0.0273(4) Uani 1 1 d
H33N H 0.005(2) 0.3612(18) 0.4027(16) 0.035(7) Uiso 1 1 d
C34 C -0.02599(17) 0.25267(14) 0.44740(12) 0.0243(4) Uani 1 1 d
C35 C -0.11481(16) 0.28360(13) 0.46866(11) 0.0217(4) Uani 1 1 d
N36 N -0.13446(13) 0.36160(11) 0.44683(9) 0.0208(3) Uani 1 1 d
C37 C -0.16859(17) 0.23339(15) 0.51148(13) 0.0276(4) Uani 1 1 d
H37 H -0.1497(18) 0.1783(16) 0.5256(14) 0.026(6) Uiso 1 1 d
C38 C -0.24519(18) 0.26713(16) 0.53422(14) 0.0312(5) Uani 1 1 d
H38 H -0.279(2) 0.2389(18) 0.5649(17) 0.040(7) Uiso 1 1 d
C39 C -0.26622(17) 0.34726(16) 0.51220(13) 0.0278(4) Uani 1 1 d
H39 H -0.3151(19) 0.3709(16) 0.5261(14) 0.028(6) Uiso 1 1 d
C40 C -0.20986(16) 0.39200(13) 0.46807(11) 0.0223(4) Uani 1 1 d
C41 C -0.23249(16) 0.47927(13) 0.44173(11) 0.0231(4) Uani 1 1 d
N42 N -0.17002(15) 0.51919(12) 0.40324(10) 0.0243(3) Uani 1 1 d
H42N H -0.122(2) 0.4935(17) 0.3943(16) 0.035(6) Uiso 1 1 d
C43 C -0.18462(19) 0.60180(14) 0.37109(12) 0.0255(4) Uani 1 1 d
H43A H -0.1141(18) 0.6463(15) 0.3891(13) 0.019(5) Uiso 1 1 d
H43B H -0.230(2) 0.6291(17) 0.3956(15) 0.035(6) Uiso 1 1 d
C44 C 0.24170(17) 0.42103(14) -0.27532(12) 0.0228(4) Uani 1 1 d
H44A H 0.2767(17) 0.3718(14) -0.2593(13) 0.017(5) Uiso 1 1 d
H44B H 0.2981(18) 0.4792(15) -0.2588(13) 0.019(5) Uiso 1 1 d
O1A O 0.10564(11) 0.29784(9) -0.02950(8) 0.0232(3) Uani 1 1 d
O2A O 0.24098(11) 0.41321(9) 0.07000(8) 0.0229(3) Uani 1 1 d
C1A C 0.14452(15) 0.37991(12) 0.01729(11) 0.0180(3) Uani 1 1 d
C2A C 0.06925(15) 0.44212(12) 0.00802(11) 0.0181(3) Uani 1 1 d
C3A C -0.04468(15) 0.40324(13) -0.02689(11) 0.0199(4) Uani 1 1 d
H3 H -0.0745(16) 0.3395(14) -0.0445(12) 0.013(5) Uiso 1 1 d
C4A C -0.11315(15) 0.46068(13) -0.03474(11) 0.0195(4) Uani 1 1 d
H4 H -0.1884(17) 0.4347(13) -0.0567(12) 0.012(5) Uiso 1 1 d
N1C N 0.62894(13) 0.11679(11) 0.20165(10) 0.0218(3) Uani 1 1 d
C51 C 0.53920(17) 0.04271(14) 0.21106(13) 0.0252(4) Uani 1 1 d
H51A H 0.4711(19) 0.0510(15) 0.1738(14) 0.025(6) Uiso 1 1 d
H51B H 0.5437(17) -0.0154(15) 0.1845(13) 0.019(5) Uiso 1 1 d
C52 C 0.5446(2) 0.04435(17) 0.30000(15) 0.0345(5) Uani 1 1 d
H52A H 0.521(2) 0.0969(17) 0.3188(15) 0.034(6) Uiso 1 1 d
H52B H 0.619(2) 0.0511(18) 0.3367(17) 0.045(7) Uiso 1 1 d
C53 C 0.4712(2) -0.0476(2) 0.30150(19) 0.0440(6) Uani 1 1 d
H53A H 0.498(2) -0.0988(19) 0.2827(17) 0.045(7) Uiso 1 1 d
H53B H 0.399(2) -0.0599(17) 0.2595(16) 0.037(7) Uiso 1 1 d
C54 C 0.4674(3) -0.0496(3) 0.3877(3) 0.0686(10) Uani 1 1 d
H54A H 0.415(3) -0.113(3) 0.384(2) 0.077(11) Uiso 1 1 d
H54B H 0.439(3) -0.002(2) 0.402(2) 0.072(11) Uiso 1 1 d
H54C H 0.538(3) -0.041(2) 0.427(2) 0.069(10) Uiso 1 1 d
C55 C 0.63421(17) 0.21420(14) 0.24348(13) 0.0248(4) Uani 1 1 d
H55A H 0.7001(19) 0.2561(16) 0.2429(14) 0.026(6) Uiso 1 1 d
H55B H 0.6459(18) 0.2130(15) 0.3013(15) 0.024(5) Uiso 1 1 d
C56 C 0.53462(18) 0.24747(15) 0.20443(14) 0.0277(4) Uani 1 1 d
H56A H 0.467(2) 0.2005(18) 0.1962(16) 0.040(7) Uiso 1 1 d
H56B H 0.5304(19) 0.2583(16) 0.1505(16) 0.030(6) Uiso 1 1 d
C57 C 0.5458(2) 0.33835(16) 0.26207(15) 0.0325(5) Uani 1 1 d
H57A H 0.540(2) 0.325(2) 0.3153(19) 0.053(8) Uiso 1 1 d
H57B H 0.620(2) 0.3801(17) 0.2786(15) 0.031(6) Uiso 1 1 d
C58 C 0.4604(3) 0.3861(2) 0.2227(2) 0.0482(7) Uani 1 1 d
H58A H 0.467(2) 0.442(2) 0.263(2) 0.061(9) Uiso 1 1 d
H58B H 0.390(3) 0.344(2) 0.211(2) 0.066(10) Uiso 1 1 d
H58C H 0.466(3) 0.402(3) 0.167(3) 0.086(12) Uiso 1 1 d
C59 C 0.60036(15) 0.10543(13) 0.10747(12) 0.0207(4) Uani 1 1 d
H59A H 0.6002(16) 0.0430(14) 0.0861(12) 0.014(5) Uiso 1 1 d
H59B H 0.5287(17) 0.1122(13) 0.0848(12) 0.013(5) Uiso 1 1 d
C60 C 0.67826(17) 0.17304(14) 0.08193(13) 0.0258(4) Uani 1 1 d
H60A H 0.753(2) 0.1629(17) 0.1014(16) 0.036(6) Uiso 1 1 d
H60B H 0.6865(18) 0.2387(16) 0.1070(14) 0.027(6) Uiso 1 1 d
C61 C 0.63298(18) 0.15797(15) -0.01374(13) 0.0274(4) Uani 1 1 d
H61A H 0.6230(19) 0.0942(17) -0.0372(15) 0.030(6) Uiso 1 1 d
H61B H 0.562(2) 0.1670(16) -0.0326(15) 0.033(6) Uiso 1 1 d
C62 C 0.7079(2) 0.22302(18) -0.04365(17) 0.0354(5) Uani 1 1 d
H62A H 0.676(3) 0.212(2) -0.105(2) 0.063(9) Uiso 1 1 d
H62B H 0.781(2) 0.2108(18) -0.0278(17) 0.046(7) Uiso 1 1 d
H62C H 0.719(2) 0.2877(19) -0.0192(17) 0.041(7) Uiso 1 1 d
C63 C 0.74167(16) 0.10322(14) 0.24467(13) 0.0244(4) Uani 1 1 d
H63A H 0.7943(19) 0.1513(16) 0.2330(14) 0.025(6) Uiso 1 1 d
H63B H 0.7589(18) 0.1204(15) 0.3056(15) 0.026(6) Uiso 1 1 d
C64 C 0.75079(17) 0.00600(14) 0.21992(14) 0.0261(4) Uani 1 1 d
H64A H 0.7176(19) -0.0174(16) 0.1604(16) 0.031(6) Uiso 1 1 d
H64B H 0.7115(19) -0.0362(17) 0.2438(15) 0.031(6) Uiso 1 1 d
C65 C 0.87143(17) 0.00758(15) 0.25140(14) 0.0267(4) Uani 1 1 d
H65A H 0.908(2) 0.0470(17) 0.2211(16) 0.037(7) Uiso 1 1 d
H65B H 0.9043(19) 0.0372(16) 0.3106(16) 0.031(6) Uiso 1 1 d
C66 C 0.8848(2) -0.09007(17) 0.23845(17) 0.0364(5) Uani 1 1 d
H66A H 0.960(2) -0.0887(18) 0.2573(17) 0.044(7) Uiso 1 1 d
H66B H 0.848(2) -0.1239(19) 0.1812(18) 0.044(7) Uiso 1 1 d
H66C H 0.854(2) -0.126(2) 0.2721(19) 0.054(8) Uiso 1 1 d
O1W O -0.02826(18) 0.45657(16) 0.31802(13) 0.0532(6) Uani 1 1 d
H1W1 H -0.003(3) 0.423(2) 0.294(2) 0.064(10) Uiso 1 1 d
H1W2 H -0.055(2) 0.491(2) 0.2916(18) 0.046(8) Uiso 1 1 d
O2W O 0.29534(15) 0.24015(11) -0.02234(12) 0.0363(4) Uani 1 1 d
H2W1 H 0.246(3) 0.263(2) -0.017(2) 0.062(9) Uiso 1 1 d
H2W2 H 0.353(2) 0.286(2) 0.0057(18) 0.042(8) Uiso 1 1 d
O3W O -0.33670(13) -0.07172(12) 0.00260(10) 0.0318(3) Uani 1 1 d
H3W1 H -0.274(2) -0.0322(19) 0.0191(17) 0.039(7) Uiso 1 1 d
H3W2 H -0.325(2) -0.128(2) 0.0074(19) 0.056(9) Uiso 1 1 d
N1S N -0.3789(3) 0.7945(2) -0.3941(2) 0.1011(13) Uani 1 1 d
C1S C -0.4123(2) 0.7202(2) -0.43204(17) 0.0546(7) Uani 1 1 d
C2S C -0.4558(2) 0.6237(2) -0.48031(18) 0.0470(7) Uani 1 1 d
H2SA H -0.502(2) 0.6223(19) -0.5337(19) 0.046(8) Uiso 1 1 d
H2SB H -0.397(3) 0.599(2) -0.484(2) 0.069(10) Uiso 1 1 d
H2SC H -0.501(4) 0.578(3) -0.453(3) 0.113(15) Uiso 1 1 d
N2S N 0.7528(2) -0.05407(19) 0.40427(15) 0.0590(7) Uani 1 1 d
C3S C 0.8179(2) -0.03112(17) 0.46957(15) 0.0388(5) Uani 1 1 d
C4S C 0.9061(2) 0.0026(2) 0.55283(16) 0.0442(6) Uani 1 1 d
H4SA H 0.870(3) 0.022(2) 0.591(2) 0.074(10) Uiso 1 1 d
H4SB H 0.927(3) -0.052(3) 0.568(2) 0.080(11) Uiso 1 1 d
H4SC H 0.974(3) 0.059(2) 0.551(2) 0.075(10) Uiso 1 1 d

loop_
_atom_site_aniso_label
_atom_site_aniso_U_11
_atom_site_aniso_U_22
_atom_site_aniso_U_33
_atom_site_aniso_U_23
_atom_site_aniso_U_13
_atom_site_aniso_U_12
O1 0.0361(8) 0.0345(8) 0.0254(7) 0.0120(6) 0.0140(6) 0.0021(6)
O2 0.0353(8) 0.0293(7) 0.0202(7) 0.0064(6) 0.0100(6) 0.0086(6)
O3 0.0293(7) 0.0335(8) 0.0250(7) 0.0092(6) 0.0159(6) 0.0071(6)
O4 0.0368(8) 0.0379(8) 0.0237(7) -0.0025(6) 0.0180(6) 0.0007(7)
O5 0.0439(9) 0.0316(8) 0.0395(9) 0.0165(7) 0.0251(7) 0.0199(7)
O6 0.0384(8) 0.0343(8) 0.0327(8) 0.0111(6) 0.0230(7) 0.0191(7)
N1 0.0212(8) 0.0276(8) 0.0174(7) 0.0076(6) 0.0101(6) 0.0069(6)
C2 0.0213(9) 0.0260(9) 0.0196(9) 0.0064(7) 0.0084(7) 0.0072(8)
C3 0.0248(10) 0.0267(10) 0.0225(10) 0.0052(8) 0.0082(8) 0.0088(8)
N4 0.0289(9) 0.0250(8) 0.0199(8) 0.0074(7) 0.0118(7) 0.0062(7)
C5 0.0265(10) 0.0242(9) 0.0247(10) 0.0073(8) 0.0118(8) 0.0098(8)
C6 0.0229(9) 0.0246(9) 0.0233(9) 0.0073(7) 0.0128(8) 0.0094(7)
N7 0.0218(8) 0.0218(8) 0.0223(8) 0.0063(6) 0.0111(6) 0.0076(6)
C8 0.0308(10) 0.0232(9) 0.0280(10) 0.0084(8) 0.0162(9) 0.0089(8)
C9 0.0275(10) 0.0214(10) 0.0291(10) 0.0026(8) 0.0130(8) 0.0054(8)
C10 0.0266(10) 0.0259(10) 0.0206(10) 0.0036(8) 0.0100(8) 0.0083(8)
C11 0.0204(9) 0.0257(9) 0.0220(9) 0.0071(7) 0.0111(7) 0.0103(7)
C12 0.0219(9) 0.0242(9) 0.0249(10) 0.0064(7) 0.0121(8) 0.0103(7)
N13 0.0267(8) 0.0240(8) 0.0196(8) 0.0074(7) 0.0105(7) 0.0058(7)
C14 0.0276(10) 0.0230(10) 0.0233(10) 0.0081(8) 0.0120(8) 0.0073(8)
C15 0.0271(10) 0.0211(9) 0.0217(9) 0.0063(8) 0.0125(8) 0.0081(8)
N16 0.0259(8) 0.0216(8) 0.0178(7) 0.0069(6) 0.0126(6) 0.0083(6)
C17 0.0258(10) 0.0208(9) 0.0200(9) 0.0050(7) 0.0106(8) 0.0083(7)
C18 0.0259(10) 0.0239(10) 0.0201(9) 0.0058(7) 0.0115(8) 0.0086(8)
N19 0.0258(8) 0.0262(8) 0.0175(8) 0.0057(6) 0.0114(7) 0.0066(7)
C20 0.0217(9) 0.0267(9) 0.0212(9) 0.0092(7) 0.0106(7) 0.0120(7)
C21 0.0219(9) 0.0220(9) 0.0218(9) 0.0074(7) 0.0095(7) 0.0110(7)
N22 0.0201(7) 0.0219(8) 0.0200(8) 0.0049(6) 0.0093(6) 0.0077(6)
C23 0.0222(9) 0.0246(9) 0.0278(10) 0.0082(8) 0.0135(8) 0.0077(8)
C24 0.0236(10) 0.0220(9) 0.0286(10) 0.0026(8) 0.0084(8) 0.0038(8)
C25 0.0269(10) 0.0256(10) 0.0220(10) 0.0025(8) 0.0096(8) 0.0086(8)
C26 0.0238(9) 0.0231(9) 0.0212(9) 0.0054(7) 0.0104(7) 0.0095(7)
C27 0.0247(9) 0.0277(10) 0.0216(9) 0.0070(8) 0.0121(8) 0.0098(8)
N28 0.0243(8) 0.0269(8) 0.0208(8) 0.0040(7) 0.0138(7) 0.0049(7)
C29 0.0243(10) 0.0269(10) 0.0245(10) 0.0054(8) 0.0151(8) 0.0060(8)
C30 0.0201(9) 0.0300(10) 0.0213(9) 0.0068(8) 0.0093(8) 0.0074(8)
C31 0.0268(10) 0.0278(10) 0.0214(9) 0.0095(8) 0.0134(8) 0.0107(8)
C32 0.0259(10) 0.0347(11) 0.0219(10) 0.0091(8) 0.0118(8) 0.0115(9)
N33 0.0345(10) 0.0342(9) 0.0264(9) 0.0137(7) 0.0196(8) 0.0188(8)
C34 0.0312(10) 0.0274(10) 0.0181(9) 0.0055(7) 0.0117(8) 0.0121(8)
C35 0.0252(9) 0.0257(9) 0.0155(8) 0.0045(7) 0.0092(7) 0.0081(8)
N36 0.0247(8) 0.0254(8) 0.0154(7) 0.0056(6) 0.0095(6) 0.0093(6)
C37 0.0328(11) 0.0311(11) 0.0261(10) 0.0146(8) 0.0148(9) 0.0124(9)
C38 0.0337(11) 0.0426(12) 0.0292(11) 0.0199(9) 0.0202(9) 0.0138(9)
C39 0.0269(10) 0.0418(12) 0.0243(10) 0.0124(9) 0.0162(8) 0.0152(9)
C40 0.0245(9) 0.0277(10) 0.0160(8) 0.0051(7) 0.0087(7) 0.0088(8)
C41 0.0269(10) 0.0284(10) 0.0154(8) 0.0038(7) 0.0090(7) 0.0101(8)
N42 0.0326(9) 0.0300(9) 0.0200(8) 0.0105(7) 0.0158(7) 0.0160(7)
C43 0.0361(11) 0.0269(10) 0.0211(9) 0.0089(8) 0.0162(9) 0.0131(9)
C44 0.0289(10) 0.0271(10) 0.0209(9) 0.0107(8) 0.0154(8) 0.0120(8)
O1A 0.0245(7) 0.0218(7) 0.0246(7) 0.0038(5) 0.0110(6) 0.0075(5)
O2A 0.0212(7) 0.0269(7) 0.0205(7) 0.0042(5) 0.0078(5) 0.0079(5)
C1A 0.0207(9) 0.0213(9) 0.0174(8) 0.0085(7) 0.0122(7) 0.0062(7)
C2A 0.0209(9) 0.0224(9) 0.0144(8) 0.0060(7) 0.0100(7) 0.0066(7)
C3A 0.0244(9) 0.0188(9) 0.0171(8) 0.0042(7) 0.0095(7) 0.0048(7)
C4A 0.0164(8) 0.0258(9) 0.0162(8) 0.0054(7) 0.0077(7) 0.0031(7)
N1C 0.0205(8) 0.0232(8) 0.0213(8) 0.0055(6) 0.0061(6) 0.0080(6)
C51 0.0249(10) 0.0250(10) 0.0286(10) 0.0077(8) 0.0122(8) 0.0086(8)
C52 0.0384(13) 0.0448(13) 0.0325(12) 0.0170(10) 0.0203(10) 0.0198(11)
C53 0.0454(15) 0.0518(15) 0.0600(17) 0.0326(13) 0.0354(14) 0.0263(13)
C54 0.063(2) 0.108(3) 0.073(2) 0.060(2) 0.048(2) 0.040(2)
C55 0.0271(10) 0.0231(10) 0.0218(10) 0.0013(8) 0.0069(8) 0.0087(8)
C56 0.0270(11) 0.0285(10) 0.0277(11) 0.0054(8) 0.0081(8) 0.0129(9)
C57 0.0378(13) 0.0326(11) 0.0303(11) 0.0056(9) 0.0133(10) 0.0166(10)
C58 0.0501(16) 0.0457(15) 0.0550(17) 0.0071(13) 0.0195(14) 0.0294(13)
C59 0.0196(9) 0.0223(9) 0.0185(9) 0.0041(7) 0.0053(7) 0.0059(7)
C60 0.0243(10) 0.0253(10) 0.0265(10) 0.0066(8) 0.0097(8) 0.0044(8)
C61 0.0296(11) 0.0302(11) 0.0260(10) 0.0107(8) 0.0118(8) 0.0112(9)
C62 0.0411(13) 0.0398(13) 0.0430(14) 0.0226(11) 0.0259(11) 0.0223(11)
C63 0.0215(9) 0.0292(10) 0.0210(9) 0.0061(8) 0.0042(8) 0.0101(8)
C64 0.0245(10) 0.0268(10) 0.0257(10) 0.0065(8) 0.0066(8) 0.0094(8)
C65 0.0238(10) 0.0298(10) 0.0258(10) 0.0055(8) 0.0073(8) 0.0105(8)
C66 0.0285(12) 0.0369(12) 0.0430(14) 0.0055(11) 0.0100(10) 0.0162(10)
O1W 0.0820(15) 0.0803(14) 0.0545(12) 0.0508(11) 0.0556(11) 0.0654(13)
O2W 0.0300(9) 0.0276(8) 0.0552(11) 0.0052(7) 0.0224(8) 0.0092(7)
O3W 0.0249(8) 0.0303(8) 0.0399(9) 0.0088(7) 0.0117(7) 0.0085(7)
N1S 0.098(3) 0.079(2) 0.073(2) -0.0306(18) -0.0155(18) 0.0287(19)
C1S 0.0448(15) 0.0657(19) 0.0379(14) -0.0076(13) -0.0005(12) 0.0243(14)
C2S 0.0363(13) 0.0590(17) 0.0402(15) -0.0041(12) 0.0082(12) 0.0229(13)
N2S 0.0548(14) 0.0718(17) 0.0340(12) -0.0017(11) 0.0026(11) 0.0185(13)
C3S 0.0479(14) 0.0428(13) 0.0287(12) 0.0041(10) 0.0141(11) 0.0222(11)
C4S 0.0521(16) 0.0492(15) 0.0304(12) 0.0044(11) 0.0076(11) 0.0286(13)

loop_
_atom_type_symbol
_atom_type_description
_atom_type_scat_dispersion_real
_atom_type_scat_dispersion_imag
_atom_type_scat_source
C C 0.0033 0.0016 'International Tables Vol C Tables 4.2.6.8 and 6.1.1.4'
H H 0.0000 0.0000 'International Tables Vol C Tables 4.2.6.8 and 6.1.1.4'
N N 0.0061 0.0033 'International Tables Vol C Tables 4.2.6.8 and 6.1.1.4'
O O 0.0106 0.0060 'International Tables Vol C Tables 4.2.6.8 and 6.1.1.4'

loop_
_geom_angle_atom_site_label_1
_geom_angle_atom_site_label_2
_geom_angle_atom_site_label_3
_geom_angle
_geom_angle_site_symmetry_1
_geom_angle_site_symmetry_3
C2 N1 C30 111.62(14) . .
C2 N1 C31 109.35(15) . .
C30 N1 C31 111.26(15) . .
N1 C2 C3 114.89(16) . .
N1 C2 H2A 108.9(13) . .
C3 C2 H2A 108.7(12) . .
N1 C2 H2B 109.0(12) . .
C3 C2 H2B 108.1(12) . .
H2A C2 H2B 107.0(17) . .
N4 C3 C2 112.04(16) . .
N4 C3 H3A 107.8(13) . .
C2 C3 H3A 110.3(13) . .
N4 C3 H3B 106.2(14) . .
C2 C3 H3B 110.8(14) . .
H3A C3 H3B 109.5(19) . .
C5 N4 C3 122.65(17) . .
C5 N4 H4N 120.3(16) . .
C3 N4 H4N 117.0(16) . .
O1 C5 N4 124.35(19) . .
O1 C5 C6 121.55(18) . .
N4 C5 C6 114.10(17) . .
N7 C6 C8 123.18(18) . .
N7 C6 C5 115.92(16) . .
C8 C6 C5 120.90(17) . .
C11 N7 C6 118.27(16) . .
C9 C8 C6 117.90(18) . .
C9 C8 H8 121.2(14) . .
C6 C8 H8 120.9(14) . .
C10 C9 C8 119.50(19) . .
C10 C9 H9 121.5(14) . .
C8 C9 H9 119.0(14) . .
C9 C10 C11 118.33(19) . .
C9 C10 H10 123.7(14) . .
C11 C10 H10 117.9(14) . .
N7 C11 C10 122.82(17) . .
N7 C11 C12 116.41(16) . .
C10 C11 C12 120.77(17) . .
O2 C12 N13 125.38(18) . .
O2 C12 C11 120.63(17) . .
N13 C12 C11 113.99(17) . .
C12 N13 C14 124.04(17) . .
C12 N13 H13N 120.7(16) . .
C14 N13 H13N 114.1(16) . .
N13 C14 C15 110.58(16) . .
N13 C14 H14A 107.1(13) . .
C15 C14 H14A 109.2(13) . .
N13 C14 H14B 109.3(14) . .
C15 C14 H14B 112.6(14) . .
H14A C14 H14B 107.7(19) . .
N16 C15 C14 112.58(15) . .
N16 C15 H15A 109.8(11) . .
C14 C15 H15A 109.7(12) . .
N16 C15 H15B 108.4(13) . .
C14 C15 H15B 107.9(13) . .
H15A C15 H15B 108.4(17) . .
C17 N16 C15 111.72(14) . .
C17 N16 C44 111.16(15) . .
C15 N16 C44 110.36(14) . .
N16 C17 C18 115.88(15) . .
N16 C17 H17A 108.6(13) . .
C18 C17 H17A 108.8(13) . .
N16 C17 H17B 108.1(12) . .
C18 C17 H17B 108.4(12) . .
H17A C17 H17B 106.6(18) . .
N19 C18 C17 111.60(15) . .
N19 C18 H18A 108.1(13) . .
C17 C18 H18A 108.7(13) . .
N19 C18 H18B 107.1(13) . .
C17 C18 H18B 110.1(13) . .
H18A C18 H18B 111.3(18) . .
C20 N19 C18 122.82(17) . .
C20 N19 H19N 119.8(16) . .
C18 N19 H19N 117.3(16) . .
O3 C20 N19 124.27(18) . .
O3 C20 C21 121.38(17) . .
N19 C20 C21 114.35(16) . .
N22 C21 C23 123.22(17) . .
N22 C21 C20 116.13(16) . .
C23 C21 C20 120.65(17) . .
C21 N22 C26 118.09(16) . .
C24 C23 C21 117.97(18) . .
C24 C23 H23 120.3(14) . .
C21 C23 H23 121.6(14) . .
C23 C24 C25 119.51(19) . .
C23 C24 H24 117.2(14) . .
C25 C24 H24 123.3(14) . .
C26 C25 C24 118.30(18) . .
C26 C25 H25 120.2(14) . .
C24 C25 H25 121.5(14) . .
N22 C26 C25 122.87(18) . .
N22 C26 C27 116.93(16) . .
C25 C26 C27 120.17(17) . .
O4 C27 N28 125.27(18) . .
O4 C27 C26 119.94(17) . .
N28 C27 C26 114.79(16) . .
C27 N28 C29 124.16(17) . .
C27 N28 H28N 118.7(17) . .
C29 N28 H28N 117.1(17) . .
N28 C29 C30 111.40(16) . .
N28 C29 H29A 108.5(12) . .
C30 C29 H29A 110.0(12) . .
N28 C29 H29B 109.7(13) . .
C30 C29 H29B 109.6(13) . .
H29A C29 H29B 107.5(18) . .
N1 C30 C29 111.91(16) . .
N1 C30 H30A 110.9(12) . .
C29 C30 H30A 109.8(12) . .
N1 C30 H30B 108.4(12) . .
C29 C30 H30B 109.8(12) . .
H30A C30 H30B 105.9(17) . .
N1 C31 C32 113.05(16) . .
N1 C31 H31C 111.8(12) . .
C32 C31 H31C 106.9(13) . .
N1 C31 H31D 109.2(13) . .
C32 C31 H31D 104.2(13) . .
H31C C31 H31D 111.5(17) . .
N33 C32 C31 112.84(17) . .
N33 C32 H32A 109.4(13) . .
C31 C32 H32A 106.7(13) . .
N33 C32 H32B 110.6(12) . .
C31 C32 H32B 108.2(12) . .
H32A C32 H32B 109.0(17) . .
C34 N33 C32 122.25(17) . .
C34 N33 H33N 117.9(16) . .
C32 N33 H33N 119.8(16) . .
O5 C34 N33 124.72(18) . .
O5 C34 C35 120.64(18) . .
N33 C34 C35 114.56(17) . .
N36 C35 C37 123.40(18) . .
N36 C35 C34 116.62(16) . .
C37 C35 C34 119.94(17) . .
C35 N36 C40 117.41(16) . .
C35 C37 C38 118.23(19) . .
C35 C37 H37 118.9(13) . .
C38 C37 H37 122.9(13) . .
C39 C38 C37 119.00(19) . .
C39 C38 H38 119.5(16) . .
C37 C38 H38 121.4(17) . .
C38 C39 C40 118.80(19) . .
C38 C39 H39 121.2(15) . .
C40 C39 H39 120.0(15) . .
N36 C40 C39 123.15(18) . .
N36 C40 C41 116.79(16) . .
C39 C40 C41 120.06(17) . .
O6 C41 N42 124.85(18) . .
O6 C41 C40 120.02(17) . .
N42 C41 C40 115.12(17) . .
C41 N42 C43 121.81(17) . .
C41 N42 H42N 119.3(16) . .
C43 N42 H42N 118.8(16) . .
N42 C43 C44 112.71(16) . 2_565
N42 C43 H43A 108.2(13) . .
C44 C43 H43A 110.5(13) 2_565 .
N42 C43 H43B 108.4(14) . .
C44 C43 H43B 108.2(14) 2_565 .
H43A C43 H43B 108.7(19) . .
N16 C44 C43 112.07(16) . 2_565
N16 C44 H44A 110.9(12) . .
C43 C44 H44A 108.9(12) 2_565 .
N16 C44 H44B 109.2(13) . .
C43 C44 H44B 107.4(13) 2_565 .
H44A C44 H44B 108.3(17) . .
O2A C1A O1A 124.50(16) . .
O2A C1A C2A 117.91(16) . .
O1A C1A C2A 117.59(16) . .
C4A C2A C3A 119.21(17) 2_565 .
C4A C2A C1A 120.16(16) 2_565 .
C3A C2A C1A 120.63(16) . .
C4A C3A C2A 120.30(17) . .
C4A C3A H3 119.7(12) . .
C2A C3A H3 120.0(12) . .
C3A C4A C2A 120.49(17) . 2_565
C3A C4A H4 120.1(12) . .
C2A C4A H4 119.4(12) 2_565 .
C55 N1C C59 111.50(14) . .
C55 N1C C51 110.76(15) . .
C59 N1C C51 106.25(14) . .
C55 N1C C63 106.63(14) . .
C59 N1C C63 110.85(14) . .
C51 N1C C63 110.92(15) . .
C52 C51 N1C 116.44(18) . .
C52 C51 H51A 113.5(13) . .
N1C C51 H51A 104.0(13) . .
C52 C51 H51B 112.0(13) . .
N1C C51 H51B 104.5(12) . .
H51A C51 H51B 105.4(18) . .
C51 C52 C53 109.7(2) . .
C51 C52 H52A 108.7(15) . .
C53 C52 H52A 110.9(15) . .
C51 C52 H52B 109.6(16) . .
C53 C52 H52B 108.3(16) . .
H52A C52 H52B 110(2) . .
C54 C53 C52 113.0(3) . .
C54 C53 H53A 110.1(16) . .
C52 C53 H53A 108.5(16) . .
C54 C53 H53B 111.3(15) . .
C52 C53 H53B 109.6(15) . .
H53A C53 H53B 104(2) . .
C53 C54 H54A 109(2) . .
C53 C54 H54B 108(2) . .
H54A C54 H54B 108(3) . .
C53 C54 H54C 110(2) . .
H54A C54 H54C 111(3) . .
H54B C54 H54C 111(3) . .
N1C C55 C56 116.00(16) . .
N1C C55 H55A 105.8(13) . .
C56 C55 H55A 110.8(13) . .
N1C C55 H55B 105.5(13) . .
C56 C55 H55B 110.3(13) . .
H55A C55 H55B 107.9(18) . .
C55 C56 C57 108.73(18) . .
C55 C56 H56A 110.8(15) . .
C57 C56 H56A 110.1(15) . .
C55 C56 H56B 109.8(14) . .
C57 C56 H56B 109.4(14) . .
H56A C56 H56B 108(2) . .
C58 C57 C56 113.1(2) . .
C58 C57 H57A 109.4(17) . .
C56 C57 H57A 109.1(16) . .
C58 C57 H57B 110.9(14) . .
C56 C57 H57B 108.6(14) . .
H57A C57 H57B 105(2) . .
C57 C58 H58A 110.5(19) . .
C57 C58 H58B 107(2) . .
H58A C58 H58B 106(3) . .
C57 C58 H58C 110(2) . .
H58A C58 H58C 112(3) . .
H58B C58 H58C 111(3) . .
C60 C59 N1C 116.10(15) . .
C60 C59 H59A 108.0(12) . .
N1C C59 H59A 106.4(12) . .
C60 C59 H59B 109.8(12) . .
N1C C59 H59B 106.1(12) . .
H59A C59 H59B 110.4(17) . .
C59 C60 C61 109.50(16) . .
C59 C60 H60A 110.6(14) . .
C61 C60 H60A 109.3(14) . .
C59 C60 H60B 111.0(13) . .
C61 C60 H60B 108.4(13) . .
H60A C60 H60B 108.0(19) . .
C62 C61 C60 112.18(19) . .
C62 C61 H61A 111.1(14) . .
C60 C61 H61A 107.8(14) . .
C62 C61 H61B 110.0(14) . .
C60 C61 H61B 109.5(15) . .
H61A C61 H61B 106(2) . .
C61 C62 H62A 110.1(18) . .
C61 C62 H62B 110.5(15) . .
H62A C62 H62B 108(2) . .
C61 C62 H62C 111.2(16) . .
H62A C62 H62C 109(2) . .
H62B C62 H62C 108(2) . .
C64 C63 N1C 115.56(16) . .
C64 C63 H63A 112.0(13) . .
N1C C63 H63A 105.9(13) . .
C64 C63 H63B 110.1(13) . .
N1C C63 H63B 106.1(13) . .
H63A C63 H63B 106.6(18) . .
C63 C64 C65 109.89(17) . .
C63 C64 H64A 110.8(14) . .
C65 C64 H64A 109.8(14) . .
C63 C64 H64B 109.5(14) . .
C65 C64 H64B 110.0(14) . .
H64A C64 H64B 107(2) . .
C66 C65 C64 112.03(18) . .
C66 C65 H65A 111.0(14) . .
C64 C65 H65A 108.1(14) . .
C66 C65 H65B 109.2(14) . .
C64 C65 H65B 107.8(14) . .
H65A C65 H65B 109(2) . .
C65 C66 H66A 111.7(16) . .
C65 C66 H66B 111.9(16) . .
H66A C66 H66B 110(2) . .
C65 C66 H66C 110.3(17) . .
H66A C66 H66C 106(2) . .
H66B C66 H66C 107(2) . .
H1W1 O1W H1W2 116(3) . .
H2W1 O2W H2W2 101(3) . .
H3W1 O3W H3W2 107(3) . .
N1S C1S C2S 179.3(4) . .
C1S C2S H2SA 108.2(17) . .
C1S C2S H2SB 110.2(19) . .
H2SA C2S H2SB 109(3) . .
C1S C2S H2SC 113(2) . .
H2SA C2S H2SC 109(3) . .
H2SB C2S H2SC 107(3) . .
N2S C3S C4S 176.8(3) . .
C3S C4S H4SA 104(2) . .
C3S C4S H4SB 106(2) . .
H4SA C4S H4SB 106(3) . .
C3S C4S H4SC 109.7(18) . .
H4SA C4S H4SC 116(3) . .
H4SB C4S H4SC 115(3) . .

loop_
_geom_bond_atom_site_label_1
_geom_bond_atom_site_label_2
_geom_bond_distance
_geom_bond_site_symmetry_2
O1 C5 1.237(2) .
O2 C12 1.227(2) .
O3 C20 1.236(2) .
O4 C27 1.230(2) .
O5 C34 1.225(2) .
O6 C41 1.230(2) .
N1 C2 1.470(2) .
N1 C30 1.481(2) .
N1 C31 1.485(2) .
C2 C3 1.536(3) .
C2 H2A 0.99(2) .
C2 H2B 1.01(2) .
C3 N4 1.450(3) .
C3 H3A 0.95(2) .
C3 H3B 0.98(2) .
N4 C5 1.331(3) .
N4 H4N 0.82(2) .
C5 C6 1.506(3) .
C6 N7 1.335(2) .
C6 C8 1.386(3) .
N7 C11 1.333(2) .
C8 C9 1.386(3) .
C8 H8 0.94(2) .
C9 C10 1.385(3) .
C9 H9 0.96(2) .
C10 C11 1.386(3) .
C10 H10 0.91(2) .
C11 C12 1.514(3) .
C12 N13 1.334(3) .
N13 C14 1.455(2) .
N13 H13N 0.83(2) .
C14 C15 1.528(3) .
C14 H14A 0.96(2) .
C14 H14B 0.96(2) .
C15 N16 1.478(2) .
C15 H15A 1.00(2) .
C15 H15B 0.96(2) .
N16 C17 1.472(2) .
N16 C44 1.480(2) .
C17 C18 1.533(3) .
C17 H17A 0.94(2) .
C17 H17B 0.96(2) .
C18 N19 1.453(2) .
C18 H18A 0.94(2) .
C18 H18B 0.97(2) .
N19 C20 1.327(3) .
N19 H19N 0.82(2) .
C20 C21 1.514(3) .
C21 N22 1.337(2) .
C21 C23 1.388(3) .
N22 C26 1.339(2) .
C23 C24 1.385(3) .
C23 H23 0.91(2) .
C24 C25 1.389(3) .
C24 H24 0.92(2) .
C25 C26 1.384(3) .
C25 H25 0.92(2) .
C26 C27 1.519(3) .
C27 N28 1.329(3) .
N28 C29 1.454(2) .
N28 H28N 0.86(3) .
C29 C30 1.526(3) .
C29 H29A 1.02(2) .
C29 H29B 0.97(2) .
C30 H30A 0.99(2) .
C30 H30B 0.97(2) .
C31 C32 1.511(3) .
C31 H31C 1.00(2) .
C31 H31D 1.03(2) .
C32 N33 1.459(3) .
C32 H32A 1.02(2) .
C32 H32B 1.00(2) .
N33 C34 1.340(3) .
N33 H33N 0.89(3) .
C34 C35 1.509(3) .
C35 N36 1.334(2) .
C35 C37 1.387(3) .
N36 C40 1.336(2) .
C37 C38 1.388(3) .
C37 H37 0.96(2) .
C38 C39 1.372(3) .
C38 H38 0.90(3) .
C39 C40 1.387(3) .
C39 H39 0.90(2) .
C40 C41 1.507(3) .
C41 N42 1.335(2) .
N42 C43 1.455(3) .
N42 H42N 0.86(3) .
C43 C44 1.524(3) 2_565
C43 H43A 0.95(2) .
C43 H43B 0.98(3) .
C44 C43 1.524(3) 2_565
C44 H44A 0.98(2) .
C44 H44B 0.96(2) .
O1A C1A 1.263(2) .
O2A C1A 1.248(2) .
C1A C2A 1.510(2) .
C2A C4A 1.392(3) 2_565
C2A C3A 1.394(3) .
C3A C4A 1.384(3) .
C3A H3 0.91(2) .
C4A C2A 1.392(3) 2_565
C4A H4 0.92(2) .
N1C C55 1.513(2) .
N1C C59 1.519(2) .
N1C C51 1.522(3) .
N1C C63 1.524(2) .
C51 C52 1.514(3) .
C51 H51A 0.97(2) .
C51 H51B 0.95(2) .
C52 C53 1.520(4) .
C52 H52A 0.97(3) .
C52 H52B 0.96(3) .
C53 C54 1.515(4) .
C53 H53A 0.98(3) .
C53 H53B 0.96(3) .
C54 H54A 1.03(4) .
C54 H54B 0.92(4) .
C54 H54C 0.93(4) .
C55 C56 1.513(3) .
C55 H55A 0.97(2) .
C55 H55B 0.96(2) .
C56 C57 1.518(3) .
C56 H56A 0.97(3) .
C56 H56B 0.96(2) .
C57 C58 1.510(3) .
C57 H57A 0.99(3) .
C57 H57B 0.98(2) .
C58 H58A 0.98(3) .
C58 H58B 0.95(3) .
C58 H58C 1.05(4) .
C59 C60 1.516(3) .
C59 H59A 0.96(2) .
C59 H59B 0.95(2) .
C60 C61 1.523(3) .
C60 H60A 1.00(3) .
C60 H60B 0.99(2) .
C61 C62 1.518(3) .
C61 H61A 0.95(2) .
C61 H61B 0.95(2) .
C62 H62A 0.98(3) .
C62 H62B 1.00(3) .
C62 H62C 0.96(3) .
C63 C64 1.506(3) .
C63 H63A 0.99(2) .
C63 H63B 0.98(2) .
C64 C65 1.524(3) .
C64 H64A 0.95(2) .
C64 H64B 0.96(2) .
C65 C66 1.511(3) .
C65 H65A 1.00(3) .
C65 H65B 0.96(2) .
C66 H66A 0.95(3) .
C66 H66B 0.95(3) .
C66 H66C 0.98(3) .
O1W H1W1 0.80(4) .
O1W H1W2 0.81(3) .
O2W H2W1 0.84(4) .
O2W H2W2 0.85(3) .
O3W H3W1 0.84(3) .
O3W H3W2 0.90(3) .
N1S C1S 1.117(4) .
C1S C2S 1.448(4) .
C2S H2SA 0.92(3) .
C2S H2SB 0.96(3) .
C2S H2SC 1.09(5) .
N2S C3S 1.120(3) .
C3S C4S 1.457(3) .
C4S H4SA 0.99(4) .
C4S H4SB 0.97(4) .
C4S H4SC 1.11(4) .

loop_
_geom_hbond_atom_site_label_D
_geom_hbond_atom_site_label_H
_geom_hbond_atom_site_label_A
_geom_hbond_distance_DH
_geom_hbond_distance_HA
_geom_hbond_distance_DA
_geom_hbond_angle_DHA
_geom_hbond_site_symmetry_A
N4 H4N O1A 0.82(2) 2.05(2) 2.836(2) 159(2) .
N13 H13N O1A 0.83(2) 2.10(3) 2.889(2) 159(2) .
N19 H19N O2A 0.82(2) 2.07(2) 2.855(2) 160(2) .
N28 H28N O2A 0.86(3) 2.03(3) 2.853(2) 160(2) .
N33 H33N O1W 0.89(3) 2.20(3) 2.996(3) 149(2) .
N42 H42N O1W 0.86(3) 2.21(3) 3.001(2) 152(2) .
O1W H1W1 N1 0.80(4) 2.20(4) 2.986(2) 168(3) .
O1W H1W2 N16 0.81(3) 2.17(3) 2.952(2) 164(3) 2_565
O2W H2W1 O1A 0.84(4) 2.02(4) 2.845(2) 167(3) .
O2W H2W1 O2A 0.84(4) 2.55(3) 3.209(2) 135(3) .
O2W H2W2 O3 0.85(3) 2.09(3) 2.836(2) 147(3) 2_665
O3W H3W1 O1 0.84(3) 2.00(3) 2.833(2) 171(3) .
O3W H3W2 O2W 0.90(3) 1.85(3) 2.751(2) 177(3) 2

loop_
_geom_torsion_atom_site_label_1
_geom_torsion_atom_site_label_2
_geom_torsion_atom_site_label_3
_geom_torsion_atom_site_label_4
_geom_torsion
_geom_torsion_site_symmetry_1
_geom_torsion_site_symmetry_4
C30 N1 C2 C3 71.6(2) . .
C31 N1 C2 C3 -51.9(2) . .
N1 C2 C3 N4 -174.99(16) . .
C2 C3 N4 C5 -96.6(2) . .
C3 N4 C5 O1 4.3(3) . .
C3 N4 C5 C6 -175.53(16) . .
O1 C5 C6 N7 162.73(18) . .
N4 C5 C6 N7 -17.4(2) . .
O1 C5 C6 C8 -18.0(3) . .
N4 C5 C6 C8 161.84(18) . .
C8 C6 N7 C11 0.5(3) . .
C5 C6 N7 C11 179.70(16) . .
N7 C6 C8 C9 0.3(3) . .
C5 C6 C8 C9 -178.95(17) . .
C6 C8 C9 C10 -0.6(3) . .
C8 C9 C10 C11 0.2(3) . .
C6 N7 C11 C10 -0.9(3) . .
C6 N7 C11 C12 178.90(16) . .
C9 C10 C11 N7 0.6(3) . .
C9 C10 C11 C12 -179.21(17) . .
N7 C11 C12 O2 -176.32(17) . .
C10 C11 C12 O2 3.5(3) . .
N7 C11 C12 N13 4.2(2) . .
C10 C11 C12 N13 -176.06(17) . .
O2 C12 N13 C14 -2.9(3) . .
C11 C12 N13 C14 176.57(16) . .
C12 N13 C14 C15 -95.7(2) . .
N13 C14 C15 N16 -162.14(15) . .
C14 C15 N16 C17 84.16(19) . .
C14 C15 N16 C44 -151.62(16) . .
C15 N16 C17 C18 72.7(2) . .
C44 N16 C17 C18 -51.0(2) . .
N16 C17 C18 N19 -170.62(16) . .
C17 C18 N19 C20 -93.7(2) . .
C18 N19 C20 O3 2.3(3) . .
C18 N19 C20 C21 -177.29(16) . .
O3 C20 C21 N22 167.86(17) . .
N19 C20 C21 N22 -12.6(2) . .
O3 C20 C21 C23 -12.0(3) . .
N19 C20 C21 C23 167.62(17) . .
C23 C21 N22 C26 0.6(3) . .
C20 C21 N22 C26 -179.22(15) . .
N22 C21 C23 C24 1.3(3) . .
C20 C21 C23 C24 -178.93(17) . .
C21 C23 C24 C25 -1.9(3) . .
C23 C24 C25 C26 0.7(3) . .
C21 N22 C26 C25 -1.9(3) . .
C21 N22 C26 C27 176.49(16) . .
C24 C25 C26 N22 1.3(3) . .
C24 C25 C26 C27 -177.06(17) . .
N22 C26 C27 O4 -171.46(18) . .
C25 C26 C27 O4 7.0(3) . .
N22 C26 C27 N28 7.8(2) . .
C25 C26 C27 N28 -173.75(18) . .
O4 C27 N28 C29 4.7(3) . .
C26 C27 N28 C29 -174.55(17) . .
C27 N28 C29 C30 -108.8(2) . .
C2 N1 C30 C29 81.35(19) . .
C31 N1 C30 C29 -156.20(16) . .
N28 C29 C30 N1 -157.99(16) . .
C2 N1 C31 C32 -155.78(16) . .
C30 N1 C31 C32 80.46(19) . .
N1 C31 C32 N33 74.9(2) . .
C31 C32 N33 C34 104.2(2) . .
C32 N33 C34 O5 -5.2(3) . .
C32 N33 C34 C35 171.63(17) . .
O5 C34 C35 N36 -178.28(18) . .
N33 C34 C35 N36 4.8(3) . .
O5 C34 C35 C37 3.9(3) . .
N33 C34 C35 C37 -173.01(18) . .
C37 C35 N36 C40 0.2(3) . .
C34 C35 N36 C40 -177.48(16) . .
N36 C35 C37 C38 -1.3(3) . .
C34 C35 C37 C38 176.29(19) . .
C35 C37 C38 C39 1.3(3) . .
C37 C38 C39 C40 -0.2(3) . .
C35 N36 C40 C39 1.0(3) . .
C35 N36 C40 C41 -179.02(16) . .
C38 C39 C40 N36 -1.0(3) . .
C38 C39 C40 C41 179.00(19) . .
N36 C40 C41 O6 176.63(17) . .
C39 C40 C41 O6 -3.4(3) . .
N36 C40 C41 N42 -3.1(2) . .
C39 C40 C41 N42 176.91(18) . .
O6 C41 N42 C43 -2.1(3) . .
C40 C41 N42 C43 177.61(17) . .
C41 N42 C43 C44 -104.9(2) . 2_565
C17 N16 C44 C43 -153.25(16) . 2_565
C15 N16 C44 C43 82.21(19) . 2_565
O2A C1A C2A C4A 20.9(2) . 2_565
O1A C1A C2A C4A -158.45(16) . 2_565
O2A C1A C2A C3A -158.76(16) . .
O1A C1A C2A C3A 21.9(2) . .
C4A C2A C3A C4A -0.1(3) 2_565 .
C1A C2A C3A C4A 179.62(16) . .
C2A C3A C4A C2A 0.1(3) . 2_565
C55 N1C C51 C52 -54.4(2) . .
C59 N1C C51 C52 -175.60(17) . .
C63 N1C C51 C52 63.8(2) . .
N1C C51 C52 C53 -164.43(18) . .
C51 C52 C53 C54 -177.0(2) . .
C59 N1C C55 C56 52.5(2) . .
C51 N1C C55 C56 -65.6(2) . .
C63 N1C C55 C56 173.59(18) . .
N1C C55 C56 C57 170.78(18) . .
C55 C56 C57 C58 170.6(2) . .
C55 N1C C59 C60 58.6(2) . .
C51 N1C C59 C60 179.42(16) . .
C63 N1C C59 C60 -60.0(2) . .
N1C C59 C60 C61 -175.18(16) . .
C59 C60 C61 C62 -179.41(17) . .
C55 N1C C63 C64 172.85(17) . .
C59 N1C C63 C64 -65.6(2) . .
C51 N1C C63 C64 52.2(2) . .
N1C C63 C64 C65 167.28(17) . .
C63 C64 C65 C66 172.44(19) . .
